data_4120632
loop_
_publ_author_name
'Obenhuber, Andreas H.'
'Gianetti, Thomas L.'
'Berrebi, Xavier'
'Bergman, Robert G.'
'Arnold, John'

_publ_section_title
;
 Reaction of (Bisimido)niobium(V) Complexes with Organic Azides: [3 + 2]
 Cycloaddition and Reversible Cleavage of \b-Diketiminato Ligands
 Involving Nitrene Transfer.
;
_journal_issue 8
_journal_name_full 'Journal of the American Chemical Society'
_journal_page_first 2994
_journal_paper_doi 10.1021/ja413194z
_journal_volume 136
_journal_year 2014
_chemical_formula_moiety 'C37 H59 N4 Nb'
_chemical_formula_sum 'C37 H59 N4 Nb'
_chemical_formula_weight 652.79
_chemical_name_common 'Complex 6'
_space_group_IT_number 2
_symmetry_cell_setting triclinic
_symmetry_space_group_name_Hall '-P 1'
_symmetry_space_group_name_H-M 'P -1'
_atom_sites_solution_hydrogens geom
_atom_sites_solution_primary direct
_atom_sites_solution_secondary difmap
_cell_angle_alpha 105.313(2)
_cell_angle_beta 102.083(2)
_cell_angle_gamma 98.673(2)
_cell_formula_units_Z 4
_cell_length_a 11.1687(4)
_cell_length_b 17.7140(6)
_cell_length_c 19.7346(7)
_cell_measurement_reflns_used 9887
_cell_measurement_temperature 76(2)
_cell_measurement_theta_max 25.50
_cell_measurement_theta_min 2.34
_cell_volume 3593.3(2)
_computing_cell_refinement 'Bruker APEX2 v.2011.4'
_computing_data_collection 'Bruker APEX2 v.2011.4'
_computing_data_reduction 'Bruker APEX2 v.2011.4'
_computing_molecular_graphics ORTEP-32
_computing_publication_material WinGX
_computing_structure_refinement SHELXL-97
_computing_structure_solution SIR-92
_diffrn_ambient_temperature 76(2)
_diffrn_detector_area_resol_mean 8.336
_diffrn_measured_fraction_theta_full 0.996
_diffrn_measured_fraction_theta_max 0.990
_diffrn_measurement_device_type 'Bruker APEX-II CCD'
_diffrn_measurement_method '\f and \w scans'
_diffrn_radiation_monochromator graphite
_diffrn_radiation_source 'fine-focus sealed tube'
_diffrn_radiation_type MoK\a
_diffrn_radiation_wavelength 0.71073
_diffrn_reflns_av_R_equivalents 0.0335
_diffrn_reflns_av_sigmaI/netI 0.0315
_diffrn_reflns_limit_h_max 13
_diffrn_reflns_limit_h_min -13
_diffrn_reflns_limit_k_max 21
_diffrn_reflns_limit_k_min -21
_diffrn_reflns_limit_l_max 23
_diffrn_reflns_limit_l_min -23
_diffrn_reflns_number 57553
_diffrn_reflns_theta_full 25.00
_diffrn_reflns_theta_max 25.51
_diffrn_reflns_theta_min 1.88
_exptl_absorpt_coefficient_mu 0.364
_exptl_absorpt_correction_T_max 0.9715
_exptl_absorpt_correction_T_min 0.9474
_exptl_absorpt_correction_type multi-scan
_exptl_absorpt_process_details SADABS
_exptl_crystal_colour red
_exptl_crystal_density_diffrn 1.207
_exptl_crystal_density_method 'not measured'
_exptl_crystal_description rode
_exptl_crystal_F_000 1400
_exptl_crystal_size_max 0.24
_exptl_crystal_size_mid 0.18
_exptl_crystal_size_min 0.12
_refine_diff_density_max 0.545
_refine_diff_density_min -0.479
_refine_diff_density_rms 0.063
_refine_ls_extinction_method none
_refine_ls_goodness_of_fit_ref 1.071
_refine_ls_hydrogen_treatment mixed
_refine_ls_matrix_type full
_refine_ls_number_parameters 795
_refine_ls_number_reflns 13252
_refine_ls_number_restraints 0
_refine_ls_restrained_S_all 1.071
_refine_ls_R_factor_all 0.0402
_refine_ls_R_factor_gt 0.0310
_refine_ls_shift/su_max 0.002
_refine_ls_shift/su_mean 0.000
_refine_ls_structure_factor_coef Fsqd
_refine_ls_weighting_details 'calc w=1/[\s^2^(Fo^2^)+(0.0203P)^2^+4.3415P] where P=(Fo^2^+2Fc^2^)/3'
_refine_ls_weighting_scheme calc
_refine_ls_wR_factor_gt 0.0684
_refine_ls_wR_factor_ref 0.0732
_reflns_number_gt 11230
_reflns_number_total 13252
_reflns_threshold_expression >2sigma(I)
_cod_data_source_file ja413194z_si_003.cif
_cod_data_source_block (5)
_cod_depositor_comments
;
The following automatic conversions were performed:

'_symmetry_cell_setting' value 'Triclinic' changed to 'triclinic'
according to
/usr/data/users/saulius/automatic-downloads/current/ACS/lib/dictionaries/cif_core.dic
dictionary named 'cif_core.dic' version 2.4.2 from 2011-04-26.

Automatic conversion script
Id: cif_fix_values 2281 2013-09-26 08:29:07Z andrius 
;
_cod_original_sg_symbol_H-M P-1
_cod_database_code 4120632

loop_
_symmetry_equiv_pos_as_xyz
'x, y, z'
'-x, -y, -z'

loop_
_atom_site_label
_atom_site_type_symbol
_atom_site_fract_x
_atom_site_fract_y
_atom_site_fract_z
_atom_site_U_iso_or_equiv
_atom_site_adp_type
_atom_site_occupancy
_atom_site_symmetry_multiplicity
_atom_site_calc_flag
_atom_site_refinement_flags
C1 C 0.6136(2) -0.34970(14) 0.67429(14) 0.0216(5) Uani 1 1 d .
H1A H 0.6180 -0.4041 0.6481 0.032 Uiso 1 1 calc R
H1B H 0.5275 -0.3426 0.6604 0.032 Uiso 1 1 calc R
H1C H 0.6389 -0.3413 0.7268 0.032 Uiso 1 1 calc R
C2 C 0.7008(2) -0.28953(13) 0.65508(12) 0.0145(5) Uani 1 1 d .
C3 C 0.6495(2) -0.23508(13) 0.62644(12) 0.0149(5) Uani 1 1 d .
H3 H 0.5605 -0.2459 0.6108 0.018 Uiso 1 1 calc R
C4 C 0.7148(2) -0.16497(13) 0.61782(12) 0.0145(5) Uani 1 1 d .
C5 C 0.6367(2) -0.10644(14) 0.60051(14) 0.0217(5) Uani 1 1 d .
H5A H 0.6483 -0.0618 0.6447 0.033 Uiso 1 1 calc R
H5B H 0.5479 -0.1338 0.5823 0.033 Uiso 1 1 calc R
H5C H 0.6632 -0.0858 0.5633 0.033 Uiso 1 1 calc R
C6 C 0.9221(2) -0.07705(13) 0.62836(12) 0.0173(5) Uani 1 1 d .
C7 C 0.9106(2) -0.07005(14) 0.55191(13) 0.0252(6) Uani 1 1 d .
H7A H 0.9203 -0.1201 0.5198 0.038 Uiso 1 1 calc R
H7B H 0.9762 -0.0255 0.5537 0.038 Uiso 1 1 calc R
H7C H 0.8280 -0.0600 0.5332 0.038 Uiso 1 1 calc R
C8 C 0.9073(2) -0.00007(13) 0.68033(13) 0.0221(5) Uani 1 1 d .
H8A H 0.8298 0.0143 0.6592 0.033 Uiso 1 1 calc R
H8B H 0.9791 0.0434 0.6881 0.033 Uiso 1 1 calc R
H8C H 0.9036 -0.0086 0.7270 0.033 Uiso 1 1 calc R
C9 C 1.0463(2) -0.09913(13) 0.65613(13) 0.0182(5) Uani 1 1 d .
H9A H 1.0836 -0.0723 0.7089 0.022 Uiso 1 1 calc R
H9B H 1.1080 -0.0880 0.6287 0.022 Uiso 1 1 calc R
C10 C 0.87025(19) -0.34155(13) 0.71042(12) 0.0129(4) Uani 1 1 d .
C11 C 0.8731(2) -0.42060(13) 0.67467(12) 0.0147(5) Uani 1 1 d .
C12 C 0.9348(2) -0.46358(14) 0.71507(13) 0.0205(5) Uani 1 1 d .
H12 H 0.9396 -0.5168 0.6914 0.025 Uiso 1 1 calc R
C13 C 0.9892(2) -0.43023(15) 0.78890(14) 0.0228(5) Uani 1 1 d .
H13 H 1.0340 -0.4596 0.8153 0.027 Uiso 1 1 calc R
C14 C 0.9784(2) -0.35427(14) 0.82425(13) 0.0204(5) Uani 1 1 d .
H14 H 1.0124 -0.3328 0.8754 0.024 Uiso 1 1 calc R
C15 C 0.9184(2) -0.30838(13) 0.78632(12) 0.0157(5) Uani 1 1 d .
C16 C 0.9022(2) -0.22696(14) 0.82816(13) 0.0206(5) Uani 1 1 d .
H16 H 0.8571 -0.2034 0.7923 0.025 Uiso 1 1 calc R
C17 C 0.8215(3) -0.23652(16) 0.88016(15) 0.0311(6) Uani 1 1 d .
H17A H 0.7420 -0.2747 0.8530 0.047 Uiso 1 1 calc R
H17B H 0.8046 -0.1845 0.9032 0.047 Uiso 1 1 calc R
H17C H 0.8661 -0.2566 0.9177 0.047 Uiso 1 1 calc R
C18 C 1.0272(3) -0.16829(17) 0.87052(17) 0.0419(8) Uani 1 1 d .
H18A H 1.0756 -0.1917 0.9039 0.063 Uiso 1 1 calc R
H18B H 1.0112 -0.1179 0.8984 0.063 Uiso 1 1 calc R
H18C H 1.0749 -0.1577 0.8364 0.063 Uiso 1 1 calc R
C19 C 0.8112(2) -0.46100(13) 0.59412(12) 0.0169(5) Uani 1 1 d .
H19 H 0.7631 -0.4240 0.5756 0.020 Uiso 1 1 calc R
C20 C 0.7185(2) -0.54003(14) 0.58058(14) 0.0243(6) Uani 1 1 d .
H20A H 0.7645 -0.5789 0.5945 0.037 Uiso 1 1 calc R
H20B H 0.6737 -0.5613 0.5288 0.037 Uiso 1 1 calc R
H20C H 0.6581 -0.5304 0.6097 0.037 Uiso 1 1 calc R
C21 C 0.9089(2) -0.47591(15) 0.55128(13) 0.0237(5) Uani 1 1 d .
H21A H 0.9627 -0.4245 0.5563 0.036 Uiso 1 1 calc R
H21B H 0.8665 -0.5030 0.4998 0.036 Uiso 1 1 calc R
H21C H 0.9604 -0.5097 0.5702 0.036 Uiso 1 1 calc R
C22 C 1.2449(2) -0.26646(14) 0.69067(13) 0.0197(5) Uani 1 1 d .
C23 C 1.3380(2) -0.19135(15) 0.69468(15) 0.0280(6) Uani 1 1 d .
H23A H 1.3096 -0.1743 0.6518 0.042 Uiso 1 1 calc R
H23B H 1.4211 -0.2036 0.6961 0.042 Uiso 1 1 calc R
H23C H 1.3430 -0.1482 0.7388 0.042 Uiso 1 1 calc R
C24 C 1.2905(3) -0.29462(18) 0.75626(15) 0.0334(7) Uani 1 1 d .
H24A H 1.2998 -0.2514 0.8011 0.050 Uiso 1 1 calc R
H24B H 1.3718 -0.3089 0.7555 0.050 Uiso 1 1 calc R
H24C H 1.2295 -0.3416 0.7543 0.050 Uiso 1 1 calc R
C25 C 1.2288(2) -0.33267(15) 0.62040(14) 0.0268(6) Uani 1 1 d .
H25A H 1.1773 -0.3821 0.6214 0.040 Uiso 1 1 calc R
H25B H 1.3113 -0.3419 0.6154 0.040 Uiso 1 1 calc R
H25C H 1.1876 -0.3168 0.5791 0.040 Uiso 1 1 calc R
C26 C 0.9575(2) -0.29342(13) 0.46283(12) 0.0144(5) Uani 1 1 d .
C27 C 1.0571(2) -0.26900(13) 0.43344(12) 0.0170(5) Uani 1 1 d .
C28 C 1.0440(2) -0.30077(14) 0.35916(13) 0.0215(5) Uani 1 1 d .
H28 H 1.1105 -0.2850 0.3392 0.026 Uiso 1 1 calc R
C29 C 0.9360(2) -0.35495(15) 0.31364(13) 0.0238(6) Uani 1 1 d .
H29 H 0.9298 -0.3772 0.2633 0.029 Uiso 1 1 calc R
C30 C 0.8376(2) -0.37628(14) 0.34197(13) 0.0224(5) Uani 1 1 d .
H30 H 0.7630 -0.4124 0.3103 0.027 Uiso 1 1 calc R
C31 C 0.8450(2) -0.34617(13) 0.41568(13) 0.0172(5) Uani 1 1 d .
C32 C 1.1735(2) -0.20611(14) 0.48012(14) 0.0210(5) Uani 1 1 d .
H32 H 1.1696 -0.1941 0.5320 0.025 Uiso 1 1 calc R
C33 C 1.2947(2) -0.23445(16) 0.47479(15) 0.0310(6) Uani 1 1 d .
H33A H 1.2950 -0.2823 0.4908 0.046 Uiso 1 1 calc R
H33B H 1.3668 -0.1918 0.5060 0.046 Uiso 1 1 calc R
H33C H 1.3002 -0.2474 0.4242 0.046 Uiso 1 1 calc R
C34 C 1.1764(3) -0.12811(15) 0.45989(16) 0.0349(7) Uani 1 1 d .
H34A H 1.1822 -0.1380 0.4095 0.052 Uiso 1 1 calc R
H34B H 1.2494 -0.0872 0.4926 0.052 Uiso 1 1 calc R
H34C H 1.0995 -0.1093 0.4646 0.052 Uiso 1 1 calc R
C35 C 0.7312(2) -0.36470(14) 0.44417(13) 0.0207(5) Uani 1 1 d .
H35 H 0.7621 -0.3570 0.4974 0.025 Uiso 1 1 calc R
C36 C 0.6539(3) -0.45052(16) 0.40832(17) 0.0350(7) Uani 1 1 d .
H36A H 0.6109 -0.4571 0.3578 0.053 Uiso 1 1 calc R
H36B H 0.5918 -0.4612 0.4350 0.053 Uiso 1 1 calc R
H36C H 0.7096 -0.4882 0.4092 0.053 Uiso 1 1 calc R
C37 C 0.6479(2) -0.30487(16) 0.43548(14) 0.0265(6) Uani 1 1 d .
H37A H 0.6962 -0.2502 0.4623 0.040 Uiso 1 1 calc R
H37B H 0.5755 -0.3164 0.4547 0.040 Uiso 1 1 calc R
H37C H 0.6187 -0.3096 0.3838 0.040 Uiso 1 1 calc R
C38 C 0.3578(2) -0.61456(14) 0.86987(14) 0.0223(5) Uani 1 1 d .
H38A H 0.3745 -0.6116 0.9214 0.033 Uiso 1 1 calc R
H38B H 0.2681 -0.6184 0.8504 0.033 Uiso 1 1 calc R
H38C H 0.4064 -0.5663 0.8650 0.033 Uiso 1 1 calc R
C39 C 0.3955(2) -0.68778(13) 0.82803(12) 0.0145(5) Uani 1 1 d .
C40 C 0.3047(2) -0.74210(13) 0.76980(12) 0.0155(5) Uani 1 1 d .
H40 H 0.2215 -0.7339 0.7643 0.019 Uiso 1 1 calc R
C41 C 0.3219(2) -0.80836(13) 0.71766(12) 0.0149(5) Uani 1 1 d .
C42 C 0.2102(2) -0.84849(14) 0.65222(12) 0.0193(5) Uani 1 1 d .
H42A H 0.2194 -0.8261 0.6127 0.029 Uiso 1 1 calc R
H42B H 0.1329 -0.8389 0.6657 0.029 Uiso 1 1 calc R
H42C H 0.2061 -0.9063 0.6360 0.029 Uiso 1 1 calc R
C43 C 0.4670(2) -0.89525(13) 0.67363(12) 0.0162(5) Uani 1 1 d .
C44 C 0.4414(2) -0.88988(15) 0.59596(13) 0.0236(5) Uani 1 1 d .
H44A H 0.3515 -0.9091 0.5721 0.035 Uiso 1 1 calc R
H44B H 0.4886 -0.9231 0.5686 0.035 Uiso 1 1 calc R
H44C H 0.4678 -0.8340 0.5974 0.035 Uiso 1 1 calc R
C45 C 0.4068(2) -0.97860(13) 0.67433(13) 0.0208(5) Uani 1 1 d .
H45A H 0.4287 -0.9817 0.7241 0.031 Uiso 1 1 calc R
H45B H 0.4377 -1.0194 0.6426 0.031 Uiso 1 1 calc R
H45C H 0.3154 -0.9879 0.6567 0.031 Uiso 1 1 calc R
C46 C 0.6080(2) -0.87338(13) 0.71011(12) 0.0164(5) Uani 1 1 d .
H46A H 0.6564 -0.8423 0.6859 0.020 Uiso 1 1 calc R
H46B H 0.6425 -0.9210 0.7133 0.020 Uiso 1 1 calc R
C47 C 0.6045(2) -0.62641(13) 0.90038(12) 0.0147(5) Uani 1 1 d .
C48 C 0.6341(2) -0.61906(13) 0.97480(12) 0.0169(5) Uani 1 1 d .
C49 C 0.7294(2) -0.55547(14) 1.02164(13) 0.0223(5) Uani 1 1 d .
H49 H 0.7514 -0.5499 1.0722 0.027 Uiso 1 1 calc R
C50 C 0.7928(2) -0.50013(15) 0.99631(14) 0.0265(6) Uani 1 1 d .
H50 H 0.8598 -0.4583 1.0290 0.032 Uiso 1 1 calc R
C51 C 0.7587(2) -0.50569(14) 0.92333(14) 0.0248(6) Uani 1 1 d .
H51 H 0.8007 -0.4663 0.9066 0.030 Uiso 1 1 calc R
C52 C 0.6637(2) -0.56811(13) 0.87388(13) 0.0187(5) Uani 1 1 d .
C53 C 0.6210(2) -0.57140(14) 0.79426(13) 0.0222(5) Uani 1 1 d .
H53 H 0.5303 -0.5989 0.7762 0.027 Uiso 1 1 calc R
C54 C 0.6313(2) -0.48799(15) 0.78430(15) 0.0267(6) Uani 1 1 d .
H54A H 0.5902 -0.4558 0.8170 0.040 Uiso 1 1 calc R
H54B H 0.5902 -0.4932 0.7338 0.040 Uiso 1 1 calc R
H54C H 0.7199 -0.4617 0.7958 0.040 Uiso 1 1 calc R
C55 C 0.6907(3) -0.62026(16) 0.74595(14) 0.0333(7) Uani 1 1 d .
H55A H 0.7813 -0.5994 0.7660 0.050 Uiso 1 1 calc R
H55B H 0.6657 -0.6161 0.6967 0.050 Uiso 1 1 calc R
H55C H 0.6696 -0.6766 0.7442 0.050 Uiso 1 1 calc R
C56 C 0.5635(2) -0.67688(13) 1.00536(12) 0.0186(5) Uani 1 1 d .
H56 H 0.4924 -0.7136 0.9647 0.022 Uiso 1 1 calc R
C57 C 0.5076(3) -0.63225(15) 1.06479(14) 0.0267(6) Uani 1 1 d .
H57A H 0.5756 -0.5978 1.1065 0.040 Uiso 1 1 calc R
H57B H 0.4566 -0.6712 1.0803 0.040 Uiso 1 1 calc R
H57C H 0.4550 -0.5992 1.0455 0.040 Uiso 1 1 calc R
C58 C 0.6464(2) -0.72865(15) 1.03497(14) 0.0255(6) Uani 1 1 d .
H58A H 0.6756 -0.7606 0.9956 0.038 Uiso 1 1 calc R
H58B H 0.5977 -0.7645 1.0545 0.038 Uiso 1 1 calc R
H58C H 0.7188 -0.6939 1.0737 0.038 Uiso 1 1 calc R
C59 C 0.9060(2) -0.74342(14) 0.89104(13) 0.0211(5) Uani 1 1 d .
C60 C 0.9946(2) -0.72807(18) 0.84453(16) 0.0340(7) Uani 1 1 d .
H60A H 0.9679 -0.7703 0.7975 0.051 Uiso 1 1 calc R
H60B H 1.0802 -0.7282 0.8695 0.051 Uiso 1 1 calc R
H60C H 0.9927 -0.6759 0.8367 0.051 Uiso 1 1 calc R
C61 C 0.9080(2) -0.82424(16) 0.90394(17) 0.0339(7) Uani 1 1 d .
H61A H 0.8450 -0.8357 0.9299 0.051 Uiso 1 1 calc R
H61B H 0.9913 -0.8228 0.9332 0.051 Uiso 1 1 calc R
H61C H 0.8889 -0.8662 0.8571 0.051 Uiso 1 1 calc R
C62 C 0.9459(2) -0.67692(16) 0.96376(15) 0.0317(6) Uani 1 1 d .
H62A H 0.9383 -0.6255 0.9554 0.048 Uiso 1 1 calc R
H62B H 1.0332 -0.6741 0.9880 0.048 Uiso 1 1 calc R
H62C H 0.8917 -0.6884 0.9946 0.048 Uiso 1 1 calc R
C63 C 0.5043(2) -0.93985(13) 0.87674(11) 0.0136(5) Uani 1 1 d .
C64 C 0.5630(2) -1.00468(13) 0.88013(12) 0.0158(5) Uani 1 1 d .
C65 C 0.5044(2) -1.06689(14) 0.90065(12) 0.0195(5) Uani 1 1 d .
H65 H 0.5446 -1.1099 0.9041 0.023 Uiso 1 1 calc R
C66 C 0.3893(2) -1.06766(14) 0.91608(13) 0.0212(5) Uani 1 1 d .
H66 H 0.3510 -1.1104 0.9304 0.025 Uiso 1 1 calc R
C67 C 0.3305(2) -1.00528(13) 0.91044(12) 0.0182(5) Uani 1 1 d .
H67 H 0.2503 -1.0067 0.9199 0.022 Uiso 1 1 calc R
C68 C 0.3850(2) -0.94074(13) 0.89143(12) 0.0146(5) Uani 1 1 d .
C69 C 0.3143(2) -0.87572(13) 0.88440(12) 0.0156(5) Uani 1 1 d .
H69 H 0.3694 -0.8337 0.8726 0.019 Uiso 1 1 calc R
C70 C 0.1950(2) -0.90928(14) 0.82185(13) 0.0206(5) Uani 1 1 d .
H70A H 0.2169 -0.9337 0.7767 0.031 Uiso 1 1 calc R
H70B H 0.1530 -0.8657 0.8162 0.031 Uiso 1 1 calc R
H70C H 0.1386 -0.9499 0.8326 0.031 Uiso 1 1 calc R
C71 C 0.2825(2) -0.83576(14) 0.95535(13) 0.0207(5) Uani 1 1 d .
H71A H 0.2202 -0.8741 0.9648 0.031 Uiso 1 1 calc R
H71B H 0.2482 -0.7890 0.9509 0.031 Uiso 1 1 calc R
H71C H 0.3587 -0.8186 0.9957 0.031 Uiso 1 1 calc R
C72 C 0.6873(2) -1.00757(14) 0.86085(13) 0.0184(5) Uani 1 1 d .
H72 H 0.7104 -0.9601 0.8440 0.022 Uiso 1 1 calc R
C73 C 0.6761(2) -1.08319(15) 0.79842(14) 0.0254(6) Uani 1 1 d .
H73A H 0.6511 -1.1307 0.8130 0.038 Uiso 1 1 calc R
H73B H 0.7573 -1.0833 0.7869 0.038 Uiso 1 1 calc R
H73C H 0.6128 -1.0840 0.7554 0.038 Uiso 1 1 calc R
C74 C 0.7921(2) -1.00164(15) 0.92719(14) 0.0257(6) Uani 1 1 d .
H74A H 0.7992 -0.9522 0.9661 0.038 Uiso 1 1 calc R
H74B H 0.8717 -1.0010 0.9136 0.038 Uiso 1 1 calc R
H74C H 0.7724 -1.0480 0.9444 0.038 Uiso 1 1 calc R
N1 N 0.82455(16) -0.29011(10) 0.66872(10) 0.0126(4) Uani 1 1 d .
N2 N 0.97022(17) -0.26555(10) 0.53737(10) 0.0145(4) Uani 1 1 d .
N3 N 0.83644(17) -0.15187(10) 0.62630(10) 0.0135(4) Uani 1 1 d .
N4 N 1.12203(18) -0.24565(12) 0.69217(12) 0.0178(4) Uani 1 1 d .
N5 N 0.51523(16) -0.69558(10) 0.84771(10) 0.0122(4) Uani 1 1 d .
N6 N 0.56150(17) -0.87659(11) 0.85638(10) 0.0140(4) Uani 1 1 d .
N7 N 0.42886(16) -0.83138(10) 0.72620(10) 0.0129(4) Uani 1 1 d .
N8 N 0.77746(18) -0.74421(12) 0.85319(11) 0.0171(4) Uani 1 1 d .
Nb1 Nb 0.970407(18) -0.229109(11) 0.631094(11) 0.01164(5) Uani 1 1 d .
Nb2 Nb 0.597742(18) -0.799031(11) 0.817021(10) 0.01120(5) Uani 1 1 d .
H1 H 1.123(2) -0.2265(15) 0.7323(14) 0.018(7) Uiso 1 1 d .
H2 H 0.780(3) -0.7070(18) 0.8387(16) 0.033(9) Uiso 1 1 d .

loop_
_atom_site_aniso_label
_atom_site_aniso_U_11
_atom_site_aniso_U_22
_atom_site_aniso_U_33
_atom_site_aniso_U_23
_atom_site_aniso_U_13
_atom_site_aniso_U_12
C1 0.0154(12) 0.0225(12) 0.0310(14) 0.0117(11) 0.0098(11) 0.0047(10)
C2 0.0155(11) 0.0154(11) 0.0123(11) 0.0017(9) 0.0066(9) 0.0024(9)
C3 0.0123(11) 0.0163(11) 0.0160(12) 0.0036(9) 0.0041(9) 0.0046(9)
C4 0.0183(12) 0.0131(11) 0.0108(11) 0.0009(9) 0.0024(9) 0.0061(9)
C5 0.0188(12) 0.0218(12) 0.0256(13) 0.0090(11) 0.0021(11) 0.0096(10)
C6 0.0209(12) 0.0123(11) 0.0173(12) 0.0047(9) 0.0036(10) 0.0012(9)
C7 0.0333(15) 0.0194(12) 0.0234(14) 0.0108(11) 0.0055(11) 0.0022(11)
C8 0.0228(13) 0.0143(12) 0.0257(14) 0.0028(10) 0.0046(11) 0.0018(10)
C9 0.0180(12) 0.0149(11) 0.0182(12) 0.0025(10) 0.0037(10) -0.0004(9)
C10 0.0111(11) 0.0150(11) 0.0154(11) 0.0073(9) 0.0052(9) 0.0037(9)
C11 0.0126(11) 0.0166(11) 0.0185(12) 0.0070(9) 0.0088(9) 0.0045(9)
C12 0.0226(13) 0.0174(12) 0.0257(13) 0.0078(10) 0.0105(11) 0.0087(10)
C13 0.0222(13) 0.0253(13) 0.0283(14) 0.0165(11) 0.0069(11) 0.0116(10)
C14 0.0196(12) 0.0285(13) 0.0145(12) 0.0093(10) 0.0041(10) 0.0054(10)
C15 0.0152(11) 0.0173(11) 0.0163(12) 0.0057(9) 0.0067(9) 0.0041(9)
C16 0.0284(13) 0.0195(12) 0.0137(12) 0.0026(10) 0.0065(10) 0.0076(10)
C17 0.0422(16) 0.0320(15) 0.0275(15) 0.0083(12) 0.0209(13) 0.0180(13)
C18 0.0402(17) 0.0312(16) 0.0394(18) -0.0116(13) 0.0137(14) -0.0013(13)
C19 0.0204(12) 0.0135(11) 0.0174(12) 0.0032(9) 0.0073(10) 0.0045(9)
C20 0.0267(14) 0.0182(12) 0.0248(14) 0.0039(11) 0.0066(11) 0.0002(10)
C21 0.0258(13) 0.0227(13) 0.0216(13) 0.0023(11) 0.0099(11) 0.0054(10)
C22 0.0124(11) 0.0268(13) 0.0211(13) 0.0084(10) 0.0040(10) 0.0062(10)
C23 0.0185(13) 0.0311(14) 0.0288(15) 0.0024(12) 0.0068(11) 0.0006(11)
C24 0.0270(14) 0.0493(18) 0.0329(16) 0.0211(14) 0.0084(12) 0.0192(13)
C25 0.0201(13) 0.0277(14) 0.0301(15) 0.0022(12) 0.0052(11) 0.0114(11)
C26 0.0187(12) 0.0120(11) 0.0141(11) 0.0053(9) 0.0034(9) 0.0072(9)
C27 0.0203(12) 0.0157(11) 0.0186(12) 0.0081(10) 0.0057(10) 0.0081(9)
C28 0.0266(13) 0.0238(13) 0.0212(13) 0.0103(11) 0.0109(11) 0.0137(11)
C29 0.0343(15) 0.0253(13) 0.0140(12) 0.0051(10) 0.0054(11) 0.0163(11)
C30 0.0263(13) 0.0182(12) 0.0197(13) 0.0050(10) -0.0015(11) 0.0074(10)
C31 0.0192(12) 0.0128(11) 0.0195(12) 0.0072(10) -0.0004(10) 0.0066(9)
C32 0.0213(12) 0.0191(12) 0.0237(13) 0.0071(10) 0.0086(11) 0.0030(10)
C33 0.0218(13) 0.0319(15) 0.0361(16) 0.0067(12) 0.0095(12) 0.0006(11)
C34 0.0442(17) 0.0197(13) 0.0432(17) 0.0104(13) 0.0181(14) 0.0033(12)
C35 0.0178(12) 0.0223(13) 0.0189(13) 0.0093(10) -0.0020(10) -0.0010(10)
C36 0.0233(14) 0.0283(15) 0.0480(18) 0.0138(13) 0.0007(13) -0.0025(11)
C37 0.0234(13) 0.0318(14) 0.0262(14) 0.0106(12) 0.0083(11) 0.0066(11)
C38 0.0214(13) 0.0188(12) 0.0272(14) 0.0064(11) 0.0064(11) 0.0074(10)
C39 0.0180(12) 0.0130(11) 0.0178(12) 0.0092(9) 0.0083(10) 0.0061(9)
C40 0.0141(11) 0.0161(11) 0.0200(12) 0.0094(10) 0.0060(10) 0.0052(9)
C41 0.0155(11) 0.0161(11) 0.0145(11) 0.0086(9) 0.0031(9) 0.0013(9)
C42 0.0157(12) 0.0226(12) 0.0181(12) 0.0067(10) 0.0008(10) 0.0038(10)
C43 0.0186(12) 0.0156(11) 0.0147(12) 0.0023(9) 0.0062(10) 0.0057(9)
C44 0.0232(13) 0.0318(14) 0.0150(12) 0.0046(11) 0.0056(10) 0.0075(11)
C45 0.0215(12) 0.0150(12) 0.0222(13) 0.0000(10) 0.0048(10) 0.0045(10)
C46 0.0177(12) 0.0172(11) 0.0165(12) 0.0050(9) 0.0078(10) 0.0060(9)
C47 0.0164(11) 0.0114(11) 0.0158(12) 0.0022(9) 0.0046(9) 0.0044(9)
C48 0.0204(12) 0.0130(11) 0.0177(12) 0.0031(9) 0.0070(10) 0.0053(9)
C49 0.0255(13) 0.0207(12) 0.0167(12) 0.0025(10) 0.0029(10) 0.0029(10)
C50 0.0230(13) 0.0204(13) 0.0267(14) 0.0006(11) 0.0015(11) -0.0042(10)
C51 0.0249(13) 0.0173(12) 0.0309(15) 0.0081(11) 0.0085(11) -0.0024(10)
C52 0.0213(12) 0.0139(11) 0.0214(13) 0.0049(10) 0.0072(10) 0.0038(9)
C53 0.0259(13) 0.0192(12) 0.0218(13) 0.0087(10) 0.0074(11) -0.0004(10)
C54 0.0318(14) 0.0229(13) 0.0313(15) 0.0143(11) 0.0117(12) 0.0081(11)
C55 0.0590(19) 0.0232(14) 0.0244(14) 0.0124(12) 0.0154(14) 0.0133(13)
C56 0.0230(12) 0.0169(12) 0.0143(12) 0.0039(10) 0.0047(10) 0.0017(10)
C57 0.0343(15) 0.0245(13) 0.0218(13) 0.0045(11) 0.0136(12) 0.0035(11)
C58 0.0321(14) 0.0247(13) 0.0210(13) 0.0087(11) 0.0072(11) 0.0068(11)
C59 0.0134(11) 0.0254(13) 0.0247(13) 0.0107(11) 0.0029(10) 0.0021(10)
C60 0.0205(14) 0.0441(17) 0.0427(17) 0.0196(14) 0.0107(13) 0.0081(12)
C61 0.0201(13) 0.0311(15) 0.0511(19) 0.0208(14) 0.0013(13) 0.0036(11)
C62 0.0227(14) 0.0352(15) 0.0312(15) 0.0090(13) 0.0003(12) -0.0001(12)
C63 0.0175(11) 0.0126(11) 0.0092(11) 0.0026(9) 0.0029(9) 0.0010(9)
C64 0.0184(12) 0.0158(11) 0.0124(11) 0.0037(9) 0.0027(9) 0.0042(9)
C65 0.0272(13) 0.0154(11) 0.0194(13) 0.0087(10) 0.0069(11) 0.0078(10)
C66 0.0283(13) 0.0164(12) 0.0222(13) 0.0094(10) 0.0114(11) 0.0020(10)
C67 0.0200(12) 0.0183(12) 0.0183(12) 0.0064(10) 0.0085(10) 0.0040(10)
C68 0.0184(12) 0.0140(11) 0.0108(11) 0.0037(9) 0.0035(9) 0.0022(9)
C69 0.0146(11) 0.0159(11) 0.0166(12) 0.0049(9) 0.0054(9) 0.0027(9)
C70 0.0187(12) 0.0215(12) 0.0203(13) 0.0072(10) 0.0025(10) 0.0023(10)
C71 0.0226(13) 0.0185(12) 0.0209(13) 0.0041(10) 0.0074(10) 0.0055(10)
C72 0.0192(12) 0.0193(12) 0.0205(13) 0.0096(10) 0.0068(10) 0.0069(10)
C73 0.0284(14) 0.0247(13) 0.0260(14) 0.0062(11) 0.0128(11) 0.0097(11)
C74 0.0240(13) 0.0276(14) 0.0267(14) 0.0101(11) 0.0056(11) 0.0076(11)
N1 0.0135(9) 0.0118(9) 0.0128(9) 0.0031(7) 0.0042(8) 0.0037(7)
N2 0.0153(10) 0.0118(9) 0.0170(10) 0.0053(8) 0.0037(8) 0.0037(7)
N3 0.0174(10) 0.0109(9) 0.0108(9) 0.0026(7) 0.0017(8) 0.0027(7)
N4 0.0164(10) 0.0235(11) 0.0150(11) 0.0064(9) 0.0057(9) 0.0062(8)
N5 0.0142(9) 0.0091(9) 0.0136(9) 0.0045(7) 0.0030(8) 0.0020(7)
N6 0.0149(9) 0.0131(9) 0.0139(10) 0.0038(8) 0.0035(8) 0.0038(7)
N7 0.0142(9) 0.0135(9) 0.0117(9) 0.0045(8) 0.0039(8) 0.0035(7)
N8 0.0148(10) 0.0170(10) 0.0207(11) 0.0088(9) 0.0041(8) 0.0025(8)
Nb1 0.01068(10) 0.01175(10) 0.01260(11) 0.00389(8) 0.00331(8) 0.00209(7)
Nb2 0.01096(10) 0.01111(10) 0.01217(10) 0.00442(8) 0.00317(8) 0.00257(7)

loop_
_atom_type_symbol
_atom_type_description
_atom_type_scat_dispersion_real
_atom_type_scat_dispersion_imag
_atom_type_scat_source
C C 0.0033 0.0016 'International Tables Vol C Tables 4.2.6.8 and 6.1.1.4'
H H 0.0000 0.0000 'International Tables Vol C Tables 4.2.6.8 and 6.1.1.4'
N N 0.0061 0.0033 'International Tables Vol C Tables 4.2.6.8 and 6.1.1.4'
Nb Nb -2.0727 0.6215 'International Tables Vol C Tables 4.2.6.8 and 6.1.1.4'

loop_
_geom_angle_atom_site_label_1
_geom_angle_atom_site_label_2
_geom_angle_atom_site_label_3
_geom_angle
C2 C1 H1A 109.5
C2 C1 H1B 109.5
H1A C1 H1B 109.5
C2 C1 H1C 109.5
H1A C1 H1C 109.5
H1B C1 H1C 109.5
N1 C2 C3 123.6(2)
N1 C2 C1 119.0(2)
C3 C2 C1 117.4(2)
C2 C3 C4 127.0(2)
C2 C3 H3 116.5
C4 C3 H3 116.5
N3 C4 C3 120.9(2)
N3 C4 C5 123.1(2)
C3 C4 C5 116.0(2)
C4 C5 H5A 109.5
C4 C5 H5B 109.5
H5A C5 H5B 109.5
C4 C5 H5C 109.5
H5A C5 H5C 109.5
H5B C5 H5C 109.5
N3 C6 C7 110.95(18)
N3 C6 C9 97.55(17)
C7 C6 C9 110.3(2)
N3 C6 C8 114.47(19)
C7 C6 C8 111.16(19)
C9 C6 C8 111.74(19)
C6 C7 H7A 109.5
C6 C7 H7B 109.5
H7A C7 H7B 109.5
C6 C7 H7C 109.5
H7A C7 H7C 109.5
H7B C7 H7C 109.5
C6 C8 H8A 109.5
C6 C8 H8B 109.5
H8A C8 H8B 109.5
C6 C8 H8C 109.5
H8A C8 H8C 109.5
H8B C8 H8C 109.5
C6 C9 Nb1 96.95(13)
C6 C9 H9A 112.4
Nb1 C9 H9A 112.4
C6 C9 H9B 112.4
Nb1 C9 H9B 112.4
H9A C9 H9B 109.9
C11 C10 C15 121.1(2)
C11 C10 N1 120.23(19)
C15 C10 N1 118.53(19)
C12 C11 C10 118.3(2)
C12 C11 C19 119.1(2)
C10 C11 C19 122.6(2)
C13 C12 C11 121.2(2)
C13 C12 H12 119.4
C11 C12 H12 119.4
C14 C13 C12 119.8(2)
C14 C13 H13 120.1
C12 C13 H13 120.1
C13 C14 C15 121.3(2)
C13 C14 H14 119.4
C15 C14 H14 119.4
C14 C15 C10 118.0(2)
C14 C15 C16 119.4(2)
C10 C15 C16 122.6(2)
C15 C16 C17 110.2(2)
C15 C16 C18 112.9(2)
C17 C16 C18 109.7(2)
C15 C16 H16 108.0
C17 C16 H16 108.0
C18 C16 H16 108.0
C16 C17 H17A 109.5
C16 C17 H17B 109.5
H17A C17 H17B 109.5
C16 C17 H17C 109.5
H17A C17 H17C 109.5
H17B C17 H17C 109.5
C16 C18 H18A 109.5
C16 C18 H18B 109.5
H18A C18 H18B 109.5
C16 C18 H18C 109.5
H18A C18 H18C 109.5
H18B C18 H18C 109.5
C11 C19 C21 111.18(19)
C11 C19 C20 111.76(19)
C21 C19 C20 109.93(19)
C11 C19 H19 107.9
C21 C19 H19 107.9
C20 C19 H19 107.9
C19 C20 H20A 109.5
C19 C20 H20B 109.5
H20A C20 H20B 109.5
C19 C20 H20C 109.5
H20A C20 H20C 109.5
H20B C20 H20C 109.5
C19 C21 H21A 109.5
C19 C21 H21B 109.5
H21A C21 H21B 109.5
C19 C21 H21C 109.5
H21A C21 H21C 109.5
H21B C21 H21C 109.5
N4 C22 C25 108.55(19)
N4 C22 C24 108.9(2)
C25 C22 C24 110.5(2)
N4 C22 C23 108.5(2)
C25 C22 C23 110.6(2)
C24 C22 C23 109.7(2)
C22 C23 H23A 109.5
C22 C23 H23B 109.5
H23A C23 H23B 109.5
C22 C23 H23C 109.5
H23A C23 H23C 109.5
H23B C23 H23C 109.5
C22 C24 H24A 109.5
C22 C24 H24B 109.5
H24A C24 H24B 109.5
C22 C24 H24C 109.5
H24A C24 H24C 109.5
H24B C24 H24C 109.5
C22 C25 H25A 109.5
C22 C25 H25B 109.5
H25A C25 H25B 109.5
C22 C25 H25C 109.5
H25A C25 H25C 109.5
H25B C25 H25C 109.5
N2 C26 C27 120.1(2)
N2 C26 C31 120.3(2)
C27 C26 C31 119.6(2)
C28 C27 C26 118.8(2)
C28 C27 C32 119.4(2)
C26 C27 C32 121.7(2)
C29 C28 C27 121.4(2)
C29 C28 H28 119.3
C27 C28 H28 119.3
C30 C29 C28 119.5(2)
C30 C29 H29 120.2
C28 C29 H29 120.2
C29 C30 C31 121.6(2)
C29 C30 H30 119.2
C31 C30 H30 119.2
C30 C31 C26 118.9(2)
C30 C31 C35 120.4(2)
C26 C31 C35 120.6(2)
C27 C32 C33 112.8(2)
C27 C32 C34 110.7(2)
C33 C32 C34 109.7(2)
C27 C32 H32 107.9
C33 C32 H32 107.9
C34 C32 H32 107.9
C32 C33 H33A 109.5
C32 C33 H33B 109.5
H33A C33 H33B 109.5
C32 C33 H33C 109.5
H33A C33 H33C 109.5
H33B C33 H33C 109.5
C32 C34 H34A 109.5
C32 C34 H34B 109.5
H34A C34 H34B 109.5
C32 C34 H34C 109.5
H34A C34 H34C 109.5
H34B C34 H34C 109.5
C31 C35 C36 113.9(2)
C31 C35 C37 109.75(19)
C36 C35 C37 110.0(2)
C31 C35 H35 107.6
C36 C35 H35 107.6
C37 C35 H35 107.6
C35 C36 H36A 109.5
C35 C36 H36B 109.5
H36A C36 H36B 109.5
C35 C36 H36C 109.5
H36A C36 H36C 109.5
H36B C36 H36C 109.5
C35 C37 H37A 109.5
C35 C37 H37B 109.5
H37A C37 H37B 109.5
C35 C37 H37C 109.5
H37A C37 H37C 109.5
H37B C37 H37C 109.5
C39 C38 H38A 109.5
C39 C38 H38B 109.5
H38A C38 H38B 109.5
C39 C38 H38C 109.5
H38A C38 H38C 109.5
H38B C38 H38C 109.5
N5 C39 C40 123.7(2)
N5 C39 C38 119.1(2)
C40 C39 C38 117.2(2)
C39 C40 C41 127.1(2)
C39 C40 H40 116.4
C41 C40 H40 116.4
N7 C41 C40 120.9(2)
N7 C41 C42 123.8(2)
C40 C41 C42 115.3(2)
C41 C42 H42A 109.5
C41 C42 H42B 109.5
H42A C42 H42B 109.5
C41 C42 H42C 109.5
H42A C42 H42C 109.5
H42B C42 H42C 109.5
N7 C43 C44 114.41(19)
N7 C43 C46 98.24(17)
C44 C43 C46 110.92(19)
N7 C43 C45 110.42(18)
C44 C43 C45 110.89(19)
C46 C43 C45 111.39(19)
C43 C44 H44A 109.5
C43 C44 H44B 109.5
H44A C44 H44B 109.5
C43 C44 H44C 109.5
H44A C44 H44C 109.5
H44B C44 H44C 109.5
C43 C45 H45A 109.5
C43 C45 H45B 109.5
H45A C45 H45B 109.5
C43 C45 H45C 109.5
H45A C45 H45C 109.5
H45B C45 H45C 109.5
C43 C46 Nb2 96.76(14)
C43 C46 H46A 112.4
Nb2 C46 H46A 112.4
C43 C46 H46B 112.4
Nb2 C46 H46B 112.4
H46A C46 H46B 110.0
C48 C47 C52 121.2(2)
C48 C47 N5 120.99(19)
C52 C47 N5 117.75(19)
C49 C48 C47 118.2(2)
C49 C48 C56 119.7(2)
C47 C48 C56 122.1(2)
C50 C49 C48 121.4(2)
C50 C49 H49 119.3
C48 C49 H49 119.3
C49 C50 C51 119.9(2)
C49 C50 H50 120.0
C51 C50 H50 120.0
C50 C51 C52 121.1(2)
C50 C51 H51 119.5
C52 C51 H51 119.5
C51 C52 C47 118.0(2)
C51 C52 C53 121.0(2)
C47 C52 C53 121.0(2)
C52 C53 C55 112.9(2)
C52 C53 C54 112.7(2)
C55 C53 C54 109.4(2)
C52 C53 H53 107.2
C55 C53 H53 107.2
C54 C53 H53 107.2
C53 C54 H54A 109.5
C53 C54 H54B 109.5
H54A C54 H54B 109.5
C53 C54 H54C 109.5
H54A C54 H54C 109.5
H54B C54 H54C 109.5
C53 C55 H55A 109.5
C53 C55 H55B 109.5
H55A C55 H55B 109.5
C53 C55 H55C 109.5
H55A C55 H55C 109.5
H55B C55 H55C 109.5
C48 C56 C58 112.2(2)
C48 C56 C57 111.36(19)
C58 C56 C57 109.9(2)
C48 C56 H56 107.7
C58 C56 H56 107.7
C57 C56 H56 107.7
C56 C57 H57A 109.5
C56 C57 H57B 109.5
H57A C57 H57B 109.5
C56 C57 H57C 109.5
H57A C57 H57C 109.5
H57B C57 H57C 109.5
C56 C58 H58A 109.5
C56 C58 H58B 109.5
H58A C58 H58B 109.5
C56 C58 H58C 109.5
H58A C58 H58C 109.5
H58B C58 H58C 109.5
N8 C59 C61 108.61(19)
N8 C59 C60 109.5(2)
C61 C59 C60 110.2(2)
N8 C59 C62 109.1(2)
C61 C59 C62 109.8(2)
C60 C59 C62 109.6(2)
C59 C60 H60A 109.5
C59 C60 H60B 109.5
H60A C60 H60B 109.5
C59 C60 H60C 109.5
H60A C60 H60C 109.5
H60B C60 H60C 109.5
C59 C61 H61A 109.5
C59 C61 H61B 109.5
H61A C61 H61B 109.5
C59 C61 H61C 109.5
H61A C61 H61C 109.5
H61B C61 H61C 109.5
C59 C62 H62A 109.5
C59 C62 H62B 109.5
H62A C62 H62B 109.5
C59 C62 H62C 109.5
H62A C62 H62C 109.5
H62B C62 H62C 109.5
N6 C63 C64 120.0(2)
N6 C63 C68 120.14(19)
C64 C63 C68 119.78(19)
C65 C64 C63 119.0(2)
C65 C64 C72 119.9(2)
C63 C64 C72 121.01(19)
C66 C65 C64 121.5(2)
C66 C65 H65 119.2
C64 C65 H65 119.2
C65 C66 C67 119.1(2)
C65 C66 H66 120.4
C67 C66 H66 120.4
C66 C67 C68 122.1(2)
C66 C67 H67 118.9
C68 C67 H67 118.9
C67 C68 C63 118.3(2)
C67 C68 C69 119.4(2)
C63 C68 C69 122.19(19)
C68 C69 C70 110.54(18)
C68 C69 C71 112.05(19)
C70 C69 C71 110.34(19)
C68 C69 H69 107.9
C70 C69 H69 107.9
C71 C69 H69 107.9
C69 C70 H70A 109.5
C69 C70 H70B 109.5
H70A C70 H70B 109.5
C69 C70 H70C 109.5
H70A C70 H70C 109.5
H70B C70 H70C 109.5
C69 C71 H71A 109.5
C69 C71 H71B 109.5
H71A C71 H71B 109.5
C69 C71 H71C 109.5
H71A C71 H71C 109.5
H71B C71 H71C 109.5
C64 C72 C73 111.19(19)
C64 C72 C74 111.42(19)
C73 C72 C74 110.7(2)
C64 C72 H72 107.8
C73 C72 H72 107.8
C74 C72 H72 107.8
C72 C73 H73A 109.5
C72 C73 H73B 109.5
H73A C73 H73B 109.5
C72 C73 H73C 109.5
H73A C73 H73C 109.5
H73B C73 H73C 109.5
C72 C74 H74A 109.5
C72 C74 H74B 109.5
H74A C74 H74B 109.5
C72 C74 H74C 109.5
H74A C74 H74C 109.5
H74B C74 H74C 109.5
C2 N1 C10 118.01(17)
C2 N1 Nb1 129.01(15)
C10 N1 Nb1 112.86(13)
C26 N2 Nb1 174.27(16)
C4 N3 C6 127.78(19)
C4 N3 Nb1 132.66(15)
C6 N3 Nb1 99.33(13)
C22 N4 Nb1 143.10(17)
C22 N4 H1 108(2)
Nb1 N4 H1 107(2)
C39 N5 C47 116.75(18)
C39 N5 Nb2 130.27(14)
C47 N5 Nb2 112.89(13)
C63 N6 Nb2 166.29(16)
C41 N7 C43 127.93(18)
C41 N7 Nb2 133.65(15)
C43 N7 Nb2 98.32(12)
C59 N8 Nb2 148.82(16)
C59 N8 H2 108(2)
Nb2 N8 H2 103(2)
N2 Nb1 N4 109.19(9)
N2 Nb1 N3 101.50(7)
N4 Nb1 N3 144.47(8)
N2 Nb1 N1 118.45(7)
N4 Nb1 N1 100.62(7)
N3 Nb1 N1 79.27(7)
N2 Nb1 C9 101.38(8)
N4 Nb1 C9 93.66(8)
N3 Nb1 C9 62.44(8)
N1 Nb1 C9 129.44(8)
N6 Nb2 N8 111.98(8)
N6 Nb2 N5 116.12(7)
N8 Nb2 N5 99.01(8)
N6 Nb2 N7 99.49(7)
N8 Nb2 N7 145.17(8)
N5 Nb2 N7 79.17(7)
N6 Nb2 C46 99.13(8)
N8 Nb2 C46 96.74(8)
N5 Nb2 C46 131.80(8)
N7 Nb2 C46 62.71(7)

loop_
_geom_bond_atom_site_label_1
_geom_bond_atom_site_label_2
_geom_bond_distance
C1 C2 1.511(3)
C1 H1A 0.9800
C1 H1B 0.9800
C1 H1C 0.9800
C2 N1 1.353(3)
C2 C3 1.378(3)
C3 C4 1.412(3)
C3 H3 0.9500
C4 N3 1.310(3)
C4 C5 1.513(3)
C5 H5A 0.9800
C5 H5B 0.9800
C5 H5C 0.9800
C6 N3 1.499(3)
C6 C7 1.527(3)
C6 C9 1.528(3)
C6 C8 1.529(3)
C7 H7A 0.9800
C7 H7B 0.9800
C7 H7C 0.9800
C8 H8A 0.9800
C8 H8B 0.9800
C8 H8C 0.9800
C9 Nb1 2.213(2)
C9 H9A 0.9900
C9 H9B 0.9900
C10 C11 1.400(3)
C10 C15 1.407(3)
C10 N1 1.459(3)
C11 C12 1.392(3)
C11 C19 1.519(3)
C12 C13 1.381(3)
C12 H12 0.9500
C13 C14 1.378(3)
C13 H13 0.9500
C14 C15 1.395(3)
C14 H14 0.9500
C15 C16 1.519(3)
C16 C17 1.525(3)
C16 C18 1.531(4)
C16 H16 1.0000
C17 H17A 0.9800
C17 H17B 0.9800
C17 H17C 0.9800
C18 H18A 0.9800
C18 H18B 0.9800
C18 H18C 0.9800
C19 C21 1.527(3)
C19 C20 1.534(3)
C19 H19 1.0000
C20 H20A 0.9800
C20 H20B 0.9800
C20 H20C 0.9800
C21 H21A 0.9800
C21 H21B 0.9800
C21 H21C 0.9800
C22 N4 1.477(3)
C22 C25 1.518(3)
C22 C24 1.525(3)
C22 C23 1.534(3)
C23 H23A 0.9800
C23 H23B 0.9800
C23 H23C 0.9800
C24 H24A 0.9800
C24 H24B 0.9800
C24 H24C 0.9800
C25 H25A 0.9800
C25 H25B 0.9800
C25 H25C 0.9800
C26 N2 1.391(3)
C26 C27 1.420(3)
C26 C31 1.420(3)
C27 C28 1.392(3)
C27 C32 1.517(3)
C28 C29 1.387(3)
C28 H28 0.9500
C29 C30 1.381(4)
C29 H29 0.9500
C30 C31 1.391(3)
C30 H30 0.9500
C31 C35 1.519(3)
C32 C33 1.527(3)
C32 C34 1.534(3)
C32 H32 1.0000
C33 H33A 0.9800
C33 H33B 0.9800
C33 H33C 0.9800
C34 H34A 0.9800
C34 H34B 0.9800
C34 H34C 0.9800
C35 C36 1.529(3)
C35 C37 1.531(3)
C35 H35 1.0000
C36 H36A 0.9800
C36 H36B 0.9800
C36 H36C 0.9800
C37 H37A 0.9800
C37 H37B 0.9800
C37 H37C 0.9800
C38 C39 1.512(3)
C38 H38A 0.9800
C38 H38B 0.9800
C38 H38C 0.9800
C39 N5 1.350(3)
C39 C40 1.382(3)
C40 C41 1.409(3)
C40 H40 0.9500
C41 N7 1.312(3)
C41 C42 1.517(3)
C42 H42A 0.9800
C42 H42B 0.9800
C42 H42C 0.9800
C43 N7 1.500(3)
C43 C44 1.530(3)
C43 C46 1.531(3)
C43 C45 1.532(3)
C44 H44A 0.9800
C44 H44B 0.9800
C44 H44C 0.9800
C45 H45A 0.9800
C45 H45B 0.9800
C45 H45C 0.9800
C46 Nb2 2.209(2)
C46 H46A 0.9900
C46 H46B 0.9900
C47 C48 1.402(3)
C47 C52 1.415(3)
C47 N5 1.449(3)
C48 C49 1.390(3)
C48 C56 1.522(3)
C49 C50 1.382(3)
C49 H49 0.9500
C50 C51 1.383(4)
C50 H50 0.9500
C51 C52 1.394(3)
C51 H51 0.9500
C52 C53 1.526(3)
C53 C55 1.530(4)
C53 C54 1.532(3)
C53 H53 1.0000
C54 H54A 0.9800
C54 H54B 0.9800
C54 H54C 0.9800
C55 H55A 0.9800
C55 H55B 0.9800
C55 H55C 0.9800
C56 C58 1.533(3)
C56 C57 1.535(3)
C56 H56 1.0000
C57 H57A 0.9800
C57 H57B 0.9800
C57 H57C 0.9800
C58 H58A 0.9800
C58 H58B 0.9800
C58 H58C 0.9800
C59 N8 1.469(3)
C59 C61 1.521(3)
C59 C60 1.525(3)
C59 C62 1.525(4)
C60 H60A 0.9800
C60 H60B 0.9800
C60 H60C 0.9800
C61 H61A 0.9800
C61 H61B 0.9800
C61 H61C 0.9800
C62 H62A 0.9800
C62 H62B 0.9800
C62 H62C 0.9800
C63 N6 1.398(3)
C63 C64 1.415(3)
C63 C68 1.420(3)
C64 C65 1.391(3)
C64 C72 1.519(3)
C65 C66 1.380(3)
C65 H65 0.9500
C66 C67 1.385(3)
C66 H66 0.9500
C67 C68 1.389(3)
C67 H67 0.9500
C68 C69 1.510(3)
C69 C70 1.529(3)
C69 C71 1.533(3)
C69 H69 1.0000
C70 H70A 0.9800
C70 H70B 0.9800
C70 H70C 0.9800
C71 H71A 0.9800
C71 H71B 0.9800
C71 H71C 0.9800
C72 C73 1.530(3)
C72 C74 1.530(3)
C72 H72 1.0000
C73 H73A 0.9800
C73 H73B 0.9800
C73 H73C 0.9800
C74 H74A 0.9800
C74 H74B 0.9800
C74 H74C 0.9800
N1 Nb1 2.1846(18)
N2 Nb1 1.7902(19)
N3 Nb1 2.1786(18)
N4 Nb1 1.972(2)
N4 H1 0.77(3)
N5 Nb2 2.1751(18)
N6 Nb2 1.7838(18)
N7 Nb2 2.1943(18)
N8 Nb2 1.9819(19)
N8 H2 0.78(3)
